data_7007067
loop_
_publ_author_name
'Kilian, Petr'
'Slawin, Alexandra M. Z.'
'Woollins, J. Derek'

_publ_section_title
;
 Preparation and structures of 1,2-dihydro-1,2-diphosphaacenaphthylenes
 and rigid backbone stabilized triphosphenium cation.
;
_journal_issue 18
_journal_name_full 'Dalton transactions (Cambridge, England : 2003)'
_journal_page_first 2175
_journal_page_last 2183
_journal_paper_doi 10.1039/b517071k
_journal_year 2006
_chemical_formula_moiety 'C28 H36 I2 N4 P4'
_chemical_formula_sum 'C28 H36 I2 N4 P4'
_chemical_formula_weight 806.29
_chemical_name_systematic
;
?
;
_space_group_IT_number 15
_symmetry_cell_setting monoclinic
_symmetry_space_group_name_Hall '-C 2yc'
_symmetry_space_group_name_H-M 'C 1 2/c 1'
_atom_sites_solution_hydrogens geom
_atom_sites_solution_primary direct
_atom_sites_solution_secondary difmap
_audit_creation_method SHELXL-97
_cell_angle_alpha 90.00
_cell_angle_beta 117.087(6)
_cell_angle_gamma 90.00
_cell_formula_units_Z 4
_cell_length_a 14.376(4)
_cell_length_b 18.552(4)
_cell_length_c 13.197(3)
_cell_measurement_reflns_used 5388
_cell_measurement_temperature 93(2)
_cell_measurement_theta_max 25.3491
_cell_measurement_theta_min 3.0402
_cell_volume 3133.6(13)
_computing_cell_refinement 'CrystalClear (Rigaku Corp., 2004)'
_computing_data_collection 'CrystalClear (Rigaku Corp., 2004)'
_computing_data_reduction 'CrystalClear (Rigaku Corp., 2004)'
_computing_molecular_graphics 'Bruker SHELXTL'
_computing_publication_material 'Bruker SHELXTL'
_computing_structure_refinement 'SHELXL-97 (Sheldrick, 1997)'
_computing_structure_solution 'SHELXS-97 (Sheldrick, 1990)'
_diffrn_ambient_temperature 93(2)
_diffrn_detector_area_resol_mean 0.83
_diffrn_measured_fraction_theta_full 0.975
_diffrn_measured_fraction_theta_max 0.975
_diffrn_measurement_device_type CCD
_diffrn_measurement_method dtprofit.ref
_diffrn_radiation_monochromator confocal
_diffrn_radiation_source 'rotating anode'
_diffrn_radiation_type MoK\a
_diffrn_radiation_wavelength 0.71073
_diffrn_reflns_av_R_equivalents 0.0605
_diffrn_reflns_av_sigmaI/netI 0.0856
_diffrn_reflns_limit_h_max 12
_diffrn_reflns_limit_h_min -17
_diffrn_reflns_limit_k_max 22
_diffrn_reflns_limit_k_min -22
_diffrn_reflns_limit_l_max 14
_diffrn_reflns_limit_l_min -15
_diffrn_reflns_number 9262
_diffrn_reflns_theta_full 25.35
_diffrn_reflns_theta_max 25.35
_diffrn_reflns_theta_min 3.04
_exptl_absorpt_coefficient_mu 2.237
_exptl_absorpt_correction_T_max 1.0000
_exptl_absorpt_correction_T_min 0.6879
_exptl_absorpt_correction_type multi-scan
_exptl_crystal_colour Yellow
_exptl_crystal_density_diffrn 1.709
_exptl_crystal_density_method 'not measured'
_exptl_crystal_description Chunk
_exptl_crystal_F_000 1592
_exptl_crystal_size_max 0.1500
_exptl_crystal_size_mid 0.1500
_exptl_crystal_size_min 0.1500
_refine_diff_density_max 0.854
_refine_diff_density_min -0.675
_refine_diff_density_rms 0.135
_refine_ls_extinction_method none
_refine_ls_goodness_of_fit_ref 0.786
_refine_ls_hydrogen_treatment constr
_refine_ls_matrix_type full
_refine_ls_number_parameters 178
_refine_ls_number_reflns 2799
_refine_ls_number_restraints 0
_refine_ls_restrained_S_all 0.786
_refine_ls_R_factor_all 0.0426
_refine_ls_R_factor_gt 0.0338
_refine_ls_shift/su_max 0.037
_refine_ls_shift/su_mean 0.002
_refine_ls_structure_factor_coef Fsqd
_refine_ls_weighting_details 'calc w=1/[\s^2^(Fo^2^)+(0.0164P)^2^+0.0000P] where P=(Fo^2^+2Fc^2^)/3'
_refine_ls_weighting_scheme calc
_refine_ls_wR_factor_gt 0.0589
_refine_ls_wR_factor_ref 0.0623
_reflns_number_gt 2221
_reflns_number_total 2799
_reflns_threshold_expression >2sigma(I)
_cod_data_source_file b517071k.txt
_cod_data_source_block 6
_cod_depositor_comments
;
The following automatic conversions were performed:
'_symmetry_cell_setting' value 'Monoclinic' changed to 'monoclinic'
according to '/home/saulius/struct/CIF-dictionaries/cif_core.dic'
dictionary named 'cif_core.dic' version 2.4.1 from 2010-06-29.

Automatic conversion script
Id: cif_fix_enum 1527 2010-12-29 10:47:43Z saulius 
;
_cod_original_cell_volume 3133.4(13)
_cod_original_sg_symbol_H-M C2/c
_cod_database_code 7007067

loop_
_symmetry_equiv_pos_as_xyz
'x, y, z'
'-x, y, -z+1/2'
'x+1/2, y+1/2, z'
'-x+1/2, y+1/2, -z+1/2'
'-x, -y, -z'
'x, -y, z-1/2'
'-x+1/2, -y+1/2, -z'
'x+1/2, -y+1/2, z-1/2'

loop_
_atom_site_label
_atom_site_type_symbol
_atom_site_fract_x
_atom_site_fract_y
_atom_site_fract_z
_atom_site_U_iso_or_equiv
_atom_site_adp_type
_atom_site_occupancy
_atom_site_symmetry_multiplicity
_atom_site_calc_flag
_atom_site_refinement_flags
_atom_site_disorder_assembly
_atom_site_disorder_group
I1 I 1.0000 0.227343(18) 0.2500 0.02083(12) Uani 1 2 d S . .
I2 I 0.5000 -0.10165(2) -0.2500 0.03177(13) Uani 1 2 d S . .
P1 P 0.96014(7) 0.04675(5) 0.15283(7) 0.0125(2) Uani 1 1 d . . .
C1 C 0.9333(3) -0.04990(19) 0.1246(2) 0.0158(8) Uani 1 1 d . . .
C2 C 1.0017(3) -0.0966(2) 0.1123(2) 0.0234(10) Uani 1 1 d . . .
H2A H 1.0629 -0.0783 0.1110 0.028 Uiso 1 1 calc R . .
C3 C 0.9818(4) -0.1715(2) 0.1015(3) 0.0290(11) Uani 1 1 d . . .
H3A H 1.0297 -0.2030 0.0926 0.035 Uiso 1 1 calc R . .
C4 C 0.8951(4) -0.1994(2) 0.1037(3) 0.0328(12) Uani 1 1 d . . .
H4A H 0.8851 -0.2501 0.0996 0.039 Uiso 1 1 calc R . .
C5 C 0.8201(3) -0.1543(2) 0.1120(2) 0.0259(10) Uani 1 1 d . . .
C6 C 0.7293(4) -0.1787(2) 0.1172(3) 0.0322(12) Uani 1 1 d . . .
H6A H 0.7151 -0.2290 0.1115 0.039 Uiso 1 1 calc R . .
C7 C 0.6606(3) -0.1327(2) 0.1301(3) 0.0340(11) Uani 1 1 d . . .
H7A H 0.6009 -0.1513 0.1342 0.041 Uiso 1 1 calc R . .
C8 C 0.6790(3) -0.0573(2) 0.1371(3) 0.0235(9) Uani 1 1 d . . .
H8A H 0.6317 -0.0251 0.1456 0.028 Uiso 1 1 calc R . .
C9 C 0.7662(3) -0.03156(19) 0.1316(2) 0.0171(8) Uani 1 1 d . . .
C10 C 0.8391(3) -0.07815(19) 0.1220(2) 0.0185(9) Uani 1 1 d . . .
P9 P 0.79678(7) 0.06137(5) 0.12564(7) 0.0124(2) Uani 1 1 d . . .
N1 N 0.7364(2) 0.08909(15) -0.0063(2) 0.0162(7) Uani 1 1 d . . .
C11 C 0.7757(3) 0.1471(2) -0.0502(3) 0.0240(9) Uani 1 1 d . . .
H11A H 0.7748 0.1318 -0.1217 0.036 Uiso 1 1 calc R . .
H11B H 0.8474 0.1588 0.0055 0.036 Uiso 1 1 calc R . .
H11C H 0.7313 0.1897 -0.0640 0.036 Uiso 1 1 calc R . .
C12 C 0.6244(3) 0.0743(2) -0.0763(3) 0.0370(12) Uani 1 1 d . . .
H12A H 0.5834 0.1150 -0.0711 0.055 Uiso 1 1 calc R . .
H12B H 0.6053 0.0305 -0.0487 0.055 Uiso 1 1 calc R . .
H12C H 0.6100 0.0675 -0.1558 0.055 Uiso 1 1 calc R . .
N2 N 0.7595(2) 0.10687(15) 0.2065(2) 0.0159(7) Uani 1 1 d . . .
C13 C 0.7170(3) 0.18060(19) 0.1763(3) 0.0230(9) Uani 1 1 d . . .
H13A H 0.6645 0.1885 0.2032 0.034 Uiso 1 1 calc R . .
H13B H 0.6846 0.1866 0.0935 0.034 Uiso 1 1 calc R . .
H13C H 0.7737 0.2157 0.2122 0.034 Uiso 1 1 calc R . .
C14 C 0.7932(3) 0.0870(2) 0.3256(3) 0.0242(10) Uani 1 1 d . . .
H14A H 0.8476 0.1204 0.3754 0.036 Uiso 1 1 calc R . .
H14B H 0.8210 0.0378 0.3388 0.036 Uiso 1 1 calc R . .
H14C H 0.7334 0.0895 0.3422 0.036 Uiso 1 1 calc R . .

loop_
_atom_site_aniso_label
_atom_site_aniso_U_11
_atom_site_aniso_U_22
_atom_site_aniso_U_33
_atom_site_aniso_U_23
_atom_site_aniso_U_13
_atom_site_aniso_U_12
I1 0.0133(2) 0.0127(2) 0.0324(2) 0.000 0.00684(15) 0.000
I2 0.0165(2) 0.0208(2) 0.0587(3) 0.000 0.01777(19) 0.000
P1 0.0134(5) 0.0119(5) 0.0114(4) 0.0003(4) 0.0051(4) 0.0020(4)
C1 0.024(2) 0.013(2) 0.0046(15) -0.0013(13) 0.0019(15) 0.0011(18)
C2 0.034(3) 0.022(2) 0.0087(17) 0.0000(15) 0.0051(17) 0.009(2)
C3 0.043(3) 0.021(2) 0.0116(18) -0.0015(15) 0.0022(18) 0.016(2)
C4 0.059(3) 0.006(2) 0.0136(18) -0.0017(15) -0.0009(19) 0.006(2)
C5 0.038(3) 0.018(2) 0.0062(16) 0.0042(15) -0.0034(16) -0.007(2)
C6 0.049(3) 0.017(2) 0.0111(18) 0.0016(16) -0.0037(18) -0.018(2)
C7 0.033(3) 0.038(3) 0.0181(19) 0.0066(18) 0.0003(18) -0.023(2)
C8 0.019(2) 0.025(2) 0.0195(19) 0.0001(16) 0.0033(16) -0.0070(19)
C9 0.017(2) 0.017(2) 0.0118(16) 0.0022(15) 0.0016(15) -0.0046(18)
C10 0.025(2) 0.014(2) 0.0069(16) 0.0021(14) -0.0016(15) -0.0020(18)
P9 0.0120(5) 0.0117(5) 0.0117(4) -0.0003(4) 0.0038(4) -0.0022(4)
N1 0.0142(18) 0.0126(17) 0.0139(14) 0.0003(12) -0.0005(13) -0.0049(13)
C11 0.021(2) 0.031(2) 0.0186(18) 0.0089(17) 0.0078(16) 0.0079(19)
C12 0.022(3) 0.037(3) 0.029(2) 0.0116(19) -0.0081(18) -0.009(2)
N2 0.0124(17) 0.0192(18) 0.0166(14) -0.0012(13) 0.0070(12) 0.0001(14)
C13 0.025(2) 0.017(2) 0.038(2) -0.0090(17) 0.0234(19) -0.0022(18)
C14 0.015(2) 0.040(3) 0.0183(18) -0.0016(17) 0.0080(16) 0.0027(19)

loop_
_atom_type_symbol
_atom_type_description
_atom_type_scat_dispersion_real
_atom_type_scat_dispersion_imag
_atom_type_scat_source
C C 0.0033 0.0016 'International Tables Vol C Tables 4.2.6.8 and 6.1.1.4'
H H 0.0000 0.0000 'International Tables Vol C Tables 4.2.6.8 and 6.1.1.4'
N N 0.0061 0.0033 'International Tables Vol C Tables 4.2.6.8 and 6.1.1.4'
P P 0.1023 0.0942 'International Tables Vol C Tables 4.2.6.8 and 6.1.1.4'
I I -0.4742 1.8119 'International Tables Vol C Tables 4.2.6.8 and 6.1.1.4'

loop_
_geom_angle_atom_site_label_1
_geom_angle_atom_site_label_2
_geom_angle_atom_site_label_3
_geom_angle
_geom_angle_site_symmetry_1
_geom_angle_site_symmetry_3
_geom_angle_publ_flag
C1 P1 P9 88.71(13) . . ?
C1 P1 P1 100.32(9) . 2_755 ?
P9 P1 P1 97.71(6) . 2_755 ?
C2 C1 C10 119.0(3) . . ?
C2 C1 P1 122.9(3) . . ?
C10 C1 P1 118.0(3) . . ?
C1 C2 C3 120.6(4) . . ?
C1 C2 H2A 119.7 . . ?
C3 C2 H2A 119.7 . . ?
C4 C3 C2 121.1(4) . . ?
C4 C3 H3A 119.4 . . ?
C2 C3 H3A 119.4 . . ?
C3 C4 C5 121.1(4) . . ?
C3 C4 H4A 119.4 . . ?
C5 C4 H4A 119.4 . . ?
C4 C5 C6 124.8(4) . . ?
C4 C5 C10 118.1(4) . . ?
C6 C5 C10 117.0(4) . . ?
C7 C6 C5 122.6(4) . . ?
C7 C6 H6A 118.7 . . ?
C5 C6 H6A 118.7 . . ?
C6 C7 C8 119.9(4) . . ?
C6 C7 H7A 120.1 . . ?
C8 C7 H7A 120.1 . . ?
C9 C8 C7 119.1(4) . . ?
C9 C8 H8A 120.4 . . ?
C7 C8 H8A 120.4 . . ?
C8 C9 C10 121.7(4) . . ?
C8 C9 P9 125.9(3) . . ?
C10 C9 P9 112.3(3) . . ?
C9 C10 C5 119.6(4) . . ?
C9 C10 C1 120.4(3) . . ?
C5 C10 C1 120.0(4) . . ?
N2 P9 N1 111.11(15) . . ?
N2 P9 C9 108.01(16) . . ?
N1 P9 C9 109.15(14) . . ?
N2 P9 P1 126.50(11) . . ?
N1 P9 P1 102.71(11) . . ?
C9 P9 P1 97.94(13) . . ?
C11 N1 C12 113.6(3) . . ?
C11 N1 P9 122.9(2) . . ?
C12 N1 P9 120.6(2) . . ?
N1 C11 H11A 109.5 . . ?
N1 C11 H11B 109.5 . . ?
H11A C11 H11B 109.5 . . ?
N1 C11 H11C 109.5 . . ?
H11A C11 H11C 109.5 . . ?
H11B C11 H11C 109.5 . . ?
N1 C12 H12A 109.5 . . ?
N1 C12 H12B 109.5 . . ?
H12A C12 H12B 109.5 . . ?
N1 C12 H12C 109.5 . . ?
H12A C12 H12C 109.5 . . ?
H12B C12 H12C 109.5 . . ?
C14 N2 C13 114.6(3) . . ?
C14 N2 P9 121.7(2) . . ?
C13 N2 P9 121.5(2) . . ?
N2 C13 H13A 109.5 . . ?
N2 C13 H13B 109.5 . . ?
H13A C13 H13B 109.5 . . ?
N2 C13 H13C 109.5 . . ?
H13A C13 H13C 109.5 . . ?
H13B C13 H13C 109.5 . . ?
N2 C14 H14A 109.5 . . ?
N2 C14 H14B 109.5 . . ?
H14A C14 H14B 109.5 . . ?
N2 C14 H14C 109.5 . . ?
H14A C14 H14C 109.5 . . ?
H14B C14 H14C 109.5 . . ?

loop_
_geom_bond_atom_site_label_1
_geom_bond_atom_site_label_2
_geom_bond_distance
_geom_bond_site_symmetry_2
_geom_bond_publ_flag
P1 C1 1.836(4) . ?
P1 P9 2.2249(14) . ?
P1 P1 2.2835(17) 2_755 ?
C1 C2 1.374(5) . ?
C1 C10 1.438(5) . ?
C2 C3 1.413(5) . ?
C2 H2A 0.9500 . ?
C3 C4 1.362(6) . ?
C3 H3A 0.9500 . ?
C4 C5 1.408(6) . ?
C4 H4A 0.9500 . ?
C5 C6 1.413(6) . ?
C5 C10 1.433(5) . ?
C6 C7 1.373(6) . ?
C6 H6A 0.9500 . ?
C7 C8 1.418(5) . ?
C7 H7A 0.9500 . ?
C8 C9 1.373(5) . ?
C8 H8A 0.9500 . ?
C9 C10 1.408(5) . ?
C9 P9 1.790(4) . ?
P9 N2 1.630(3) . ?
P9 N1 1.635(3) . ?
N1 C11 1.453(4) . ?
N1 C12 1.472(5) . ?
C11 H11A 0.9800 . ?
C11 H11B 0.9800 . ?
C11 H11C 0.9800 . ?
C12 H12A 0.9800 . ?
C12 H12B 0.9800 . ?
C12 H12C 0.9800 . ?
N2 C14 1.466(4) . ?
N2 C13 1.477(4) . ?
C13 H13A 0.9800 . ?
C13 H13B 0.9800 . ?
C13 H13C 0.9800 . ?
C14 H14A 0.9800 . ?
C14 H14B 0.9800 . ?
C14 H14C 0.9800 . ?

loop_
_geom_torsion_atom_site_label_1
_geom_torsion_atom_site_label_2
_geom_torsion_atom_site_label_3
_geom_torsion_atom_site_label_4
_geom_torsion
_geom_torsion_site_symmetry_1
_geom_torsion_site_symmetry_2
_geom_torsion_site_symmetry_3
_geom_torsion_site_symmetry_4
_geom_torsion_publ_flag
P9 P1 C1 C2 171.3(2) . . . . ?
P1 P1 C1 C2 -91.1(3) 2_755 . . . ?
P9 P1 C1 C10 -12.3(2) . . . . ?
P1 P1 C1 C10 85.3(2) 2_755 . . . ?
C10 C1 C2 C3 -2.4(4) . . . . ?
P1 C1 C2 C3 173.9(2) . . . . ?
C1 C2 C3 C4 -0.4(5) . . . . ?
C2 C3 C4 C5 2.7(5) . . . . ?
C3 C4 C5 C6 -178.6(3) . . . . ?
C3 C4 C5 C10 -2.0(5) . . . . ?
C4 C5 C6 C7 177.2(3) . . . . ?
C10 C5 C6 C7 0.6(5) . . . . ?
C5 C6 C7 C8 0.9(5) . . . . ?
C6 C7 C8 C9 -0.4(5) . . . . ?
C7 C8 C9 C10 -1.6(5) . . . . ?
C7 C8 C9 P9 173.8(2) . . . . ?
C8 C9 C10 C5 3.1(5) . . . . ?
P9 C9 C10 C5 -172.9(2) . . . . ?
C8 C9 C10 C1 -175.5(3) . . . . ?
P9 C9 C10 C1 8.5(4) . . . . ?
C4 C5 C10 C9 -179.3(3) . . . . ?
C6 C5 C10 C9 -2.5(4) . . . . ?
C4 C5 C10 C1 -0.8(4) . . . . ?
C6 C5 C10 C1 176.1(3) . . . . ?
C2 C1 C10 C9 -178.5(3) . . . . ?
P1 C1 C10 C9 5.0(4) . . . . ?
C2 C1 C10 C5 3.0(4) . . . . ?
P1 C1 C10 C5 -173.6(2) . . . . ?
C8 C9 P9 N2 37.0(3) . . . . ?
C10 C9 P9 N2 -147.2(2) . . . . ?
C8 C9 P9 N1 -83.9(3) . . . . ?
C10 C9 P9 N1 91.9(3) . . . . ?
C8 C9 P9 P1 169.6(3) . . . . ?
C10 C9 P9 P1 -14.6(2) . . . . ?
C1 P1 P9 N2 133.22(16) . . . . ?
P1 P1 P9 N2 32.97(14) 2_755 . . . ?
C1 P1 P9 N1 -98.00(14) . . . . ?
P1 P1 P9 N1 161.76(10) 2_755 . . . ?
C1 P1 P9 C9 13.77(14) . . . . ?
P1 P1 P9 C9 -86.47(10) 2_755 . . . ?
N2 P9 N1 C11 88.9(3) . . . . ?
C9 P9 N1 C11 -152.1(3) . . . . ?
P1 P9 N1 C11 -48.9(3) . . . . ?
N2 P9 N1 C12 -70.6(3) . . . . ?
C9 P9 N1 C12 48.4(3) . . . . ?
P1 P9 N1 C12 151.6(3) . . . . ?
N1 P9 N2 C14 172.9(3) . . . . ?
C9 P9 N2 C14 53.2(3) . . . . ?
P1 P9 N2 C14 -61.7(3) . . . . ?
N1 P9 N2 C13 -25.1(3) . . . . ?
C9 P9 N2 C13 -144.8(3) . . . . ?
P1 P9 N2 C13 100.3(3) . . . . ?
